data_7114539
loop_
_publ_author_name
'Kawaguchi, Hiroyuki'
'Matsuo, Tsukasa'

_publ_section_title
;
 Binuclear iron(ii) complex from a linked-bis(amidinate) ligand: synthesis
 and its reaction with carbon monoxide
;
_journal_issue 9
_journal_name_full 'Chemical Communications'
_journal_page_first 958
_journal_paper_doi 10.1039/b111651g
_journal_year 2002
_chemical_formula_moiety 'C54 H76 Fe2 N8 O2 Si4 '
_chemical_formula_sum 'C54 H76 Fe2 N8 O2 Si4'
_chemical_formula_weight 1093.28
_space_group_IT_number 15
_symmetry_cell_setting monoclinic
_symmetry_Int_Tables_number 15
_symmetry_space_group_name_Hall '-C 2yc'
_symmetry_space_group_name_H-M 'C 1 2/c 1'
_audit_creation_date 'Thu Mar  7 16:08:54 2002'
_audit_creation_method 'by CrystalStructure v2.00'
_cell_angle_alpha 90
_cell_angle_beta 92.6946(9)
_cell_angle_gamma 90
_cell_formula_units_Z 4
_cell_length_a 23.912(4)
_cell_length_b 18.384(2)
_cell_length_c 13.4886(5)
_cell_measurement_reflns_used 10277
_cell_measurement_temperature 193.2
_cell_measurement_theta_max 13.7
_cell_measurement_theta_min 1.5
_cell_volume 5923.0(12)
_computing_cell_refinement CrystalClear
_computing_data_collection CrystalClear
_computing_data_reduction CrystalStructure
_computing_molecular_graphics ORTEP-3
_computing_publication_material 'CrystalStructure Ver. 2.00'
_computing_structure_refinement CRYSTALS
_computing_structure_solution 'DIRDIF99 (PATTY)'
_diffrn_detector_area_resol_mean 7.32
_diffrn_measured_fraction_theta_full 0.9806
_diffrn_measured_fraction_theta_max 0.9825
_diffrn_measurement_device_type 'Rigaku/MSC Mercury CCD'
_diffrn_measurement_method \w
_diffrn_radiation_type 'Mo K\a'
_diffrn_radiation_wavelength 0.7107
_diffrn_reflns_av_R_equivalents 0.088
_diffrn_reflns_limit_h_max 31
_diffrn_reflns_limit_h_min -30
_diffrn_reflns_limit_k_max 22
_diffrn_reflns_limit_k_min -23
_diffrn_reflns_limit_l_max 16
_diffrn_reflns_limit_l_min -17
_diffrn_reflns_number 27945
_diffrn_reflns_theta_full 27.50
_diffrn_reflns_theta_max 27.48
_exptl_absorpt_coefficient_mu 0.615
_exptl_absorpt_correction_T_max 0.000
_exptl_absorpt_correction_T_min 0.000
_exptl_absorpt_correction_type 'REQABA Empirical Absorption Correction'
_exptl_crystal_colour orange
_exptl_crystal_density_diffrn 1.226
_exptl_crystal_density_method 'not measured'
_exptl_crystal_description platelet
_exptl_crystal_size_max 0.200
_exptl_crystal_size_mid 0.150
_exptl_crystal_size_min 0.040
_refine_diff_density_max 1.69
_refine_diff_density_min -1.00
_refine_ls_extinction_method none
_refine_ls_goodness_of_fit_ref 1.001
_refine_ls_hydrogen_treatment refall
_refine_ls_number_parameters 355
_refine_ls_number_reflns 6690
_refine_ls_R_factor_gt 0.0410
_refine_ls_shift/su_max 0.0000
_refine_ls_structure_factor_coef Fsqd
_refine_ls_weighting_details 'w = 1/[0.000Fo^2^ + 0.260\s^2^(Fo)]/(4Fo^2^)'
_refine_ls_weighting_scheme calc
_refine_ls_wR_factor_ref 0.1270
_reflns_number_gt 2685
_reflns_number_total 6890
_reflns_threshold_expression F^2^>2.0\s(F^2^)
_cod_data_source_file b111651g.txt
_cod_data_source_block Fe2(CO)2(L)2
_cod_original_cell_volume 5922(1)
_cod_original_formula_sum 'C54 H76 Fe2 N8 O2 Si4 '
_cod_database_code 7114539

loop_
_symmetry_equiv_pos_as_xyz
x,y,z
-x,y,1/2-z
-x,-y,-z
x,-y,1/2+z
1/2+x,1/2+y,z
1/2-x,1/2+y,1/2-z
1/2-x,1/2-y,-z
1/2+x,1/2-y,1/2+z

loop_
_atom_site_label
_atom_site_type_symbol
_atom_site_fract_x
_atom_site_fract_y
_atom_site_fract_z
_atom_site_U_iso_or_equiv
_atom_site_adp_type
_atom_site_occupancy
_atom_site_calc_flag
_atom_site_refinement_flags
Fe(1) Fe 0.0000 0.38631(4) 0.2500 0.0312(2) Uani 2.00 d SP
Fe(2) Fe 0.0000 0.14399(4) 0.2500 0.0319(2) Uani 2.00 d SP
Si(1) Si 0.13969(5) 0.42551(6) 0.25321(8) 0.0420(3) Uani 1.00 d .
Si(2) Si -0.10875(5) 0.02524(6) 0.17570(9) 0.0476(3) Uani 1.00 d .
O(1) O -0.0052(2) 0.5036(2) 0.3939(2) 0.078(1) Uani 1.00 d .
N(1) N 0.0832(1) 0.3708(2) 0.2790(2) 0.0329(8) Uani 1.00 d .
N(2) N 0.0185(1) 0.3105(1) 0.3566(2) 0.0282(7) Uani 1.00 d .
N(3) N -0.0540(1) 0.1850(2) 0.3478(2) 0.0295(8) Uani 1.00 d .
N(4) N -0.0784(1) 0.0953(2) 0.2428(2) 0.0357(8) Uani 1.00 d .
C(1) C 0.0720(1) 0.3265(2) 0.3548(2) 0.0306(9) Uani 1.00 d .
C(2) C -0.0946(1) 0.1422(2) 0.3120(2) 0.0289(9) Uani 1.00 d .
C(3) C 0.1282(2) 0.5196(2) 0.2983(3) 0.060(1) Uani 1.00 d .
C(4) C 0.1458(2) 0.4294(3) 0.1163(3) 0.061(1) Uani 1.00 d .
C(5) C 0.2088(2) 0.3928(3) 0.3070(4) 0.062(1) Uani 1.00 d .
C(6) C -0.1845(2) 0.0382(3) 0.1416(4) 0.075(2) Uani 1.00 d .
C(7) C -0.1011(3) -0.0621(3) 0.2439(4) 0.090(2) Uani 1.00 d .
C(8) C -0.0686(2) 0.0206(3) 0.0614(3) 0.072(2) Uani 1.00 d .
C(9) C -0.0043(1) 0.2781(2) 0.4462(2) 0.0291(9) Uani 1.00 d .
C(10) C -0.0600(1) 0.2386(2) 0.4262(2) 0.0308(9) Uani 1.00 d .
C(11) C -0.0772(2) 0.2045(2) 0.5238(3) 0.041(1) Uani 1.00 d .
C(12) C -0.0825(2) 0.2603(2) 0.6064(3) 0.049(1) Uani 1.00 d .
C(13) C -0.0282(2) 0.3033(2) 0.6231(3) 0.046(1) Uani 1.00 d .
C(14) C -0.0105(2) 0.3360(2) 0.5263(2) 0.038(1) Uani 1.00 d .
C(15) C 0.1150(1) 0.3041(2) 0.4336(3) 0.036(1) Uani 1.00 d .
C(16) C 0.1341(2) 0.3557(3) 0.5023(3) 0.052(1) Uani 1.00 d .
C(17) C 0.1722(2) 0.3370(3) 0.5791(3) 0.072(2) Uani 1.00 d .
C(18) C 0.1900(2) 0.2667(4) 0.5872(4) 0.083(2) Uani 1.00 d .
C(19) C 0.1716(2) 0.2148(3) 0.5197(4) 0.072(2) Uani 1.00 d .
C(20) C 0.1339(2) 0.2333(2) 0.4426(3) 0.047(1) Uani 1.00 d .
C(21) C -0.1537(1) 0.1464(2) 0.3427(2) 0.0330(9) Uani 1.00 d .
C(22) C -0.1787(2) 0.0879(2) 0.3876(3) 0.041(1) Uani 1.00 d .
C(23) C -0.2335(2) 0.0934(3) 0.4184(3) 0.057(1) Uani 1.00 d .
C(24) C -0.2625(2) 0.1569(3) 0.4029(3) 0.069(2) Uani 1.00 d .
C(25) C -0.2383(2) 0.2149(3) 0.3572(3) 0.059(1) Uani 1.00 d .
C(26) C -0.1838(2) 0.2104(2) 0.3266(3) 0.042(1) Uani 1.00 d .
C(27) C -0.0026(2) 0.4558(2) 0.3399(3) 0.043(1) Uani 1.00 d .
H(1) H 0.1600(2) 0.5500(2) 0.2839(3) 0.071(2) Uiso 1.00 calc .
H(2) H 0.0946(2) 0.5392(2) 0.2650(3) 0.071(2) Uiso 1.00 calc .
H(3) H 0.1236(2) 0.5188(2) 0.3694(3) 0.071(2) Uiso 1.00 calc .
H(4) H 0.1518(2) 0.3806(3) 0.0915(3) 0.073(2) Uiso 1.00 calc .
H(5) H 0.1116(2) 0.4491(3) 0.0854(3) 0.073(2) Uiso 1.00 calc .
H(6) H 0.1771(2) 0.4602(3) 0.1006(3) 0.073(2) Uiso 1.00 calc .
H(7) H 0.2077(2) 0.3906(3) 0.3788(4) 0.073(2) Uiso 1.00 calc .
H(8) H 0.2164(2) 0.3447(3) 0.2812(4) 0.073(2) Uiso 1.00 calc .
H(9) H 0.2382(2) 0.4260(3) 0.2888(4) 0.073(2) Uiso 1.00 calc .
H(10) H -0.2052(2) 0.0436(3) 0.2014(4) 0.087(2) Uiso 1.00 calc .
H(11) H -0.1892(2) 0.0816(3) 0.1011(4) 0.087(2) Uiso 1.00 calc .
H(12) H -0.1986(2) -0.0036(3) 0.1044(4) 0.087(2) Uiso 1.00 calc .
H(13) H -0.1190(3) -0.0590(3) 0.3069(4) 0.102(2) Uiso 1.00 calc .
H(14) H -0.1183(3) -0.1008(3) 0.2042(4) 0.102(2) Uiso 1.00 calc .
H(15) H -0.0616(3) -0.0723(3) 0.2557(4) 0.102(2) Uiso 1.00 calc .
H(16) H -0.0295(2) 0.0110(3) 0.0795(3) 0.086(2) Uiso 1.00 calc .
H(17) H -0.0834(2) -0.0183(3) 0.0194(3) 0.086(2) Uiso 1.00 calc .
H(18) H -0.0717(2) 0.0664(3) 0.0257(3) 0.086(2) Uiso 1.00 calc .
H(19) H 0.0224(1) 0.2423(2) 0.4721(2) 0.035(1) Uiso 1.00 calc .
H(20) H -0.0880(1) 0.2741(2) 0.4049(2) 0.037(1) Uiso 1.00 calc .
H(21) H -0.1127(2) 0.1797(2) 0.5122(3) 0.048(1) Uiso 1.00 calc .
H(22) H -0.0487(2) 0.1695(2) 0.5446(3) 0.048(1) Uiso 1.00 calc .
H(23) H -0.1125(2) 0.2939(2) 0.5876(3) 0.057(2) Uiso 1.00 calc .
H(24) H -0.0912(2) 0.2356(2) 0.6673(3) 0.057(2) Uiso 1.00 calc .
H(25) H -0.0336(2) 0.3415(2) 0.6713(3) 0.053(2) Uiso 1.00 calc .
H(26) H 0.0009(2) 0.2705(2) 0.6481(3) 0.053(2) Uiso 1.00 calc .
H(27) H 0.0248(2) 0.3611(2) 0.5378(2) 0.045(1) Uiso 1.00 calc .
H(28) H -0.0389(2) 0.3704(2) 0.5029(2) 0.045(1) Uiso 1.00 calc .
H(29) H 0.1207(2) 0.4054(3) 0.4966(3) 0.062(2) Uiso 1.00 calc .
H(30) H 0.1859(2) 0.3732(3) 0.6267(3) 0.082(2) Uiso 1.00 calc .
H(31) H 0.2162(2) 0.2532(4) 0.6413(4) 0.094(2) Uiso 1.00 calc .
H(32) H 0.1851(2) 0.1652(3) 0.5264(4) 0.086(2) Uiso 1.00 calc .
H(33) H 0.1204(2) 0.1968(2) 0.3952(3) 0.057(2) Uiso 1.00 calc .
H(34) H -0.1578(2) 0.0432(2) 0.3985(3) 0.049(1) Uiso 1.00 calc .
H(35) H -0.2512(2) 0.0525(3) 0.4501(3) 0.066(2) Uiso 1.00 calc .
H(36) H -0.3004(2) 0.1612(3) 0.4252(3) 0.077(2) Uiso 1.00 calc .
H(37) H -0.2598(2) 0.2591(3) 0.3451(3) 0.069(2) Uiso 1.00 calc .
H(38) H -0.1662(2) 0.2515(2) 0.2953(3) 0.050(1) Uiso 1.00 calc .

loop_
_atom_site_aniso_label
_atom_site_aniso_U_11
_atom_site_aniso_U_22
_atom_site_aniso_U_33
_atom_site_aniso_U_12
_atom_site_aniso_U_13
_atom_site_aniso_U_23
Fe(1) 0.0384(4) 0.0277(4) 0.0258(4) 0.0000 -0.0007(3) 0.0000
Fe(2) 0.0282(4) 0.0325(4) 0.0346(4) 0.0000 0.0071(3) 0.0000
Si(1) 0.0436(6) 0.0372(6) 0.0449(6) -0.0145(5) 0.0035(5) -0.0015(5)
Si(2) 0.0491(7) 0.0432(7) 0.0503(7) -0.0129(5) 0.0094(5) -0.0163(5)
O(1) 0.119(3) 0.036(2) 0.052(2) -0.002(1) 0.005(2) -0.016(2)
N(1) 0.038(2) 0.028(2) 0.033(2) -0.006(1) -0.001(1) 0.001(1)
N(2) 0.033(2) 0.025(2) 0.026(1) -0.005(1) 0.003(1) 0.000(1)
N(3) 0.029(1) 0.028(2) 0.031(1) -0.003(1) 0.004(1) -0.003(1)
N(4) 0.030(2) 0.035(2) 0.042(2) -0.004(1) 0.007(1) -0.010(1)
C(1) 0.035(2) 0.026(2) 0.030(2) -0.001(1) -0.001(1) -0.003(2)
C(2) 0.029(2) 0.029(2) 0.028(2) 0.001(2) 0.003(1) 0.003(2)
C(3) 0.068(3) 0.044(3) 0.066(3) -0.021(2) -0.001(2) -0.006(2)
C(4) 0.065(3) 0.064(3) 0.053(3) -0.029(2) 0.012(2) -0.001(2)
C(5) 0.042(2) 0.064(3) 0.075(3) -0.017(3) 0.000(2) -0.004(2)
C(6) 0.056(3) 0.098(4) 0.064(3) -0.035(3) -0.001(2) -0.024(3)
C(7) 0.113(5) 0.045(3) 0.097(4) -0.011(3) 0.011(3) -0.016(3)
C(8) 0.074(3) 0.076(4) 0.065(3) -0.017(3) 0.019(3) -0.034(3)
C(9) 0.034(2) 0.026(2) 0.027(2) 0.003(1) -0.002(1) 0.001(1)
C(10) 0.032(2) 0.031(2) 0.030(2) 0.001(2) 0.004(1) -0.004(2)
C(11) 0.044(2) 0.044(2) 0.032(2) -0.003(2) 0.009(2) 0.000(2)
C(12) 0.057(2) 0.053(3) 0.034(2) 0.004(2) 0.013(2) -0.001(2)
C(13) 0.056(2) 0.046(2) 0.032(2) 0.008(2) 0.003(2) -0.007(2)
C(14) 0.046(2) 0.033(2) 0.032(2) -0.002(2) -0.001(2) -0.006(2)
C(15) 0.034(2) 0.039(2) 0.034(2) 0.000(2) -0.001(2) -0.001(2)
C(16) 0.045(2) 0.056(3) 0.053(2) 0.001(2) -0.011(2) -0.010(2)
C(17) 0.055(3) 0.098(4) 0.053(3) 0.007(3) -0.019(2) -0.019(3)
C(18) 0.064(3) 0.115(5) 0.057(3) 0.033(3) -0.029(2) -0.008(3)
C(19) 0.068(3) 0.081(4) 0.065(3) 0.032(3) -0.013(2) 0.005(3)
C(20) 0.042(2) 0.051(2) 0.048(2) 0.010(2) -0.005(2) -0.001(2)
C(21) 0.028(2) 0.040(2) 0.030(2) -0.002(2) 0.002(1) -0.001(2)
C(22) 0.034(2) 0.046(2) 0.043(2) -0.003(2) 0.005(2) 0.005(2)
C(23) 0.035(2) 0.076(3) 0.053(3) -0.014(2) 0.009(2) 0.013(2)
C(24) 0.033(2) 0.093(4) 0.067(3) 0.006(3) 0.014(2) 0.007(2)
C(25) 0.040(2) 0.066(3) 0.067(3) 0.015(2) 0.005(2) 0.001(2)
C(26) 0.036(2) 0.045(2) 0.044(2) 0.000(2) 0.003(2) 0.001(2)
C(27) 0.058(3) 0.032(2) 0.034(2) 0.001(2) -0.003(2) 0.005(2)

loop_
_atom_type_symbol
_atom_type_description
_atom_type_scat_dispersion_real
_atom_type_scat_dispersion_imag
_atom_type_scat_source
C C 0.003 0.002
;International Tables for Crystallography
(1992, Vol. C, Tables 4.2.6.8 and 6.1.1.1)
;
H H 0.000 0.000
;International Tables for Crystallography
(1992, Vol. C, Table 6.1.1.2)
;
N N 0.011 0.006
;International Tables for Crystallography
(1992, Vol. C, Tables 4.2.6.8 and 6.1.1.1)
;
O O 0.017 0.010
;International Tables for Crystallography
(1992, Vol. C, Tables 4.2.6.8 and 6.1.1.1)
;
Si Si 0.102 0.094
;International Tables for Crystallography
(1992, Vol. C, Tables 4.2.6.8 and 6.1.1.1)
;
Fe Fe 0.349 0.972
;International Tables for Crystallography
(1992, Vol. C, Tables 4.2.6.8 and 6.1.1.1)
;

loop_
_geom_angle_atom_site_label_1
_geom_angle_atom_site_label_2
_geom_angle_atom_site_label_3
_geom_angle
_geom_angle_publ_flag
N(1) Fe(1) N(2) 65.8(1) yes
N(1) Fe(1) C(27) 92.0(2) yes
N(2) Fe(1) C(27) 91.4(1) yes
N(3) Fe(2) N(4) 65.8(1) yes
N(1) Si(1) C(3) 110.2(2) yes
N(1) Si(1) C(4) 108.6(2) yes
N(1) Si(1) C(5) 114.7(2) yes
C(3) Si(1) C(4) 108.0(2) yes
C(3) Si(1) C(5) 108.3(2) yes
C(4) Si(1) C(5) 106.8(2) yes
N(4) Si(2) C(6) 114.6(2) yes
N(4) Si(2) C(7) 111.0(2) yes
N(4) Si(2) C(8) 104.5(2) yes
C(6) Si(2) C(7) 107.8(3) yes
C(6) Si(2) C(8) 109.6(2) yes
C(7) Si(2) C(8) 109.2(2) yes
Fe(1) N(1) Si(1) 130.3(2) yes
Fe(1) N(1) C(1) 90.1(2) yes
Si(1) N(1) C(1) 133.6(2) yes
Fe(1) N(2) C(1) 90.7(2) yes
Fe(1) N(2) C(9) 141.2(2) yes
C(1) N(2) C(9) 120.3(3) yes
Fe(2) N(3) C(2) 91.1(2) yes
Fe(2) N(3) C(10) 143.9(2) yes
C(2) N(3) C(10) 124.9(3) yes
Fe(2) N(4) Si(2) 135.0(2) yes
Fe(2) N(4) C(2) 88.8(2) yes
Si(2) N(4) C(2) 136.2(2) yes
N(1) C(1) N(2) 112.3(3) yes
N(1) C(1) C(15) 123.3(3) yes
N(2) C(1) C(15) 124.1(3) yes
N(3) C(2) N(4) 114.0(3) yes
N(3) C(2) C(21) 123.7(3) yes
N(4) C(2) C(21) 122.3(3) yes
N(2) C(9) C(10) 113.6(2) yes
N(2) C(9) C(14) 110.5(3) yes
C(10) C(9) C(14) 110.0(3) yes
N(3) C(10) C(9) 109.5(3) yes
N(3) C(10) C(11) 112.7(3) yes
C(9) C(10) C(11) 108.1(3) yes
C(10) C(11) C(12) 112.8(3) yes
C(11) C(12) C(13) 110.9(3) yes
C(12) C(13) C(14) 110.4(3) yes
C(9) C(14) C(13) 111.9(3) yes
C(1) C(15) C(16) 118.6(3) yes
C(1) C(15) C(20) 122.0(3) yes
C(16) C(15) C(20) 119.4(3) yes
C(15) C(16) C(17) 120.8(4) yes
C(16) C(17) C(18) 119.0(5) yes
C(17) C(18) C(19) 121.0(4) yes
C(18) C(19) C(20) 120.2(5) yes
C(15) C(20) C(19) 119.7(4) yes
C(2) C(21) C(22) 121.0(3) yes
C(2) C(21) C(26) 119.3(3) yes
C(22) C(21) C(26) 119.7(3) yes
C(21) C(22) C(23) 120.3(4) yes
C(22) C(23) C(24) 119.4(4) yes
C(23) C(24) C(25) 120.6(4) yes
C(24) C(25) C(26) 120.6(4) yes
C(21) C(26) C(25) 119.3(4) yes
Fe(1) C(27) O(1) 176.1(3) yes

loop_
_geom_bond_atom_site_label_1
_geom_bond_atom_site_label_2
_geom_bond_distance
_geom_bond_publ_flag
Fe(1) N(1) 2.029(3) yes
Fe(1) N(2) 2.036(3) yes
Fe(1) C(27) 1.764(4) yes
Fe(2) N(3) 2.034(3) yes
Fe(2) N(4) 2.076(3) yes
Si(1) N(1) 1.732(3) yes
Si(1) C(3) 1.859(4) yes
Si(1) C(4) 1.860(4) yes
Si(1) C(5) 1.873(4) yes
Si(2) N(4) 1.716(3) yes
Si(2) C(6) 1.863(4) yes
Si(2) C(7) 1.855(5) yes
Si(2) C(8) 1.856(5) yes
O(1) C(27) 1.146(5) yes
N(1) C(1) 1.344(4) yes
N(2) C(1) 1.314(4) yes
N(2) C(9) 1.474(4) yes
N(3) C(2) 1.322(4) yes
N(3) C(10) 1.458(4) yes
N(4) C(2) 1.340(4) yes
C(1) C(15) 1.503(5) yes
C(2) C(21) 1.495(4) yes
C(9) C(10) 1.529(4) yes
C(9) C(14) 1.529(5) yes
C(10) C(11) 1.531(5) yes
C(11) C(12) 1.525(5) yes
C(12) C(13) 1.526(6) yes
C(13) C(14) 1.516(5) yes
C(15) C(16) 1.388(6) yes
C(15) C(20) 1.381(6) yes
C(16) C(17) 1.390(6) yes
C(17) C(18) 1.363(9) yes
C(18) C(19) 1.377(8) yes
C(19) C(20) 1.388(6) yes
C(21) C(22) 1.384(5) yes
C(21) C(26) 1.390(5) yes
C(22) C(23) 1.395(5) yes
C(23) C(24) 1.371(7) yes
C(24) C(25) 1.372(7) yes
C(25) C(26) 1.389(6) yes

loop_
_geom_contact_atom_site_label_1
_geom_contact_atom_site_label_2
_geom_contact_distance
_geom_contact_site_symmetry_2
O(1) O(1) 2.864(6) 2_566
O(1) C(14) 3.155(4) 2_566

loop_
_geom_torsion_atom_site_label_1
_geom_torsion_atom_site_label_2
_geom_torsion_atom_site_label_3
_geom_torsion_atom_site_label_4
_geom_torsion
_geom_torsion_publ_flag
Fe(1) N(1) Si(1) C(3) 51.1(3) yes
Fe(1) N(1) Si(1) C(4) -67.1(3) yes
Fe(1) N(1) Si(1) C(5) 173.6(2) yes
Fe(1) N(1) C(1) N(2) 9.6(3) yes
Fe(1) N(1) C(1) C(15) -164.8(3) yes
Fe(1) N(2) C(1) N(1) -9.5(3) yes
Fe(1) N(2) C(1) C(15) 164.8(3) yes
Fe(1) N(2) C(9) C(10) 62.0(4) yes
Fe(1) N(2) C(9) C(14) -62.1(4) yes
Fe(2) N(3) C(2) N(4) 4.7(3) yes
Fe(2) N(3) C(2) C(21) -173.5(3) yes
Fe(2) N(3) C(10) C(9) -2.9(5) yes
Fe(2) N(3) C(10) C(11) -123.3(3) yes
Fe(2) N(4) Si(2) C(6) -145.1(2) yes
Fe(2) N(4) Si(2) C(7) 92.5(3) yes
Fe(2) N(4) Si(2) C(8) -25.2(3) yes
Fe(2) N(4) C(2) N(3) -4.6(3) yes
Fe(2) N(4) C(2) C(21) 173.6(3) yes
Si(1) N(1) Fe(1) N(2) -161.3(2) yes
Si(1) N(1) Fe(1) C(27) -70.7(2) yes
Si(1) N(1) C(1) N(2) 163.2(3) yes
Si(1) N(1) C(1) C(15) -11.2(5) yes
Si(2) N(4) Fe(2) N(3) -177.3(3) yes
Si(2) N(4) C(2) N(3) 175.7(3) yes
Si(2) N(4) C(2) C(21) -6.1(5) yes
O(1) C(27) Fe(1) N(1) 116(5) yes
O(1) C(27) Fe(1) N(2) -177(5) yes
N(1) Fe(1) N(2) C(1) 6.4(2) yes
N(1) Fe(1) N(2) C(9) 151.4(3) yes
N(1) C(1) N(2) C(9) -164.9(3) yes
N(1) C(1) C(15) C(16) 70.9(5) yes
N(1) C(1) C(15) C(20) -112.5(4) yes
N(2) Fe(1) N(1) C(1) -6.2(2) yes
N(2) C(1) C(15) C(16) -102.9(4) yes
N(2) C(1) C(15) C(20) 73.8(5) yes
N(2) C(9) C(10) N(3) 54.0(3) yes
N(2) C(9) C(10) C(11) 177.1(3) yes
N(2) C(9) C(14) C(13) -174.2(3) yes
N(3) Fe(2) N(4) C(2) 3.0(2) yes
N(3) C(2) C(21) C(22) -118.7(4) yes
N(3) C(2) C(21) C(26) 60.8(4) yes
N(3) C(10) C(9) C(14) 178.4(3) yes
N(3) C(10) C(11) C(12) 179.0(3) yes
N(4) Fe(2) N(3) C(2) -3.0(2) yes
N(4) Fe(2) N(3) C(10) -180.0(4) yes
N(4) C(2) N(3) C(10) -177.5(3) yes
N(4) C(2) C(21) C(22) 63.3(4) yes
N(4) C(2) C(21) C(26) -117.2(4) yes
C(1) N(1) Fe(1) C(27) 84.3(2) yes
C(1) N(1) Si(1) C(3) -93.3(4) yes
C(1) N(1) Si(1) C(4) 148.6(3) yes
C(1) N(1) Si(1) C(5) 29.2(4) yes
C(1) N(2) Fe(1) C(27) -85.2(2) yes
C(1) N(2) C(9) C(10) -159.6(3) yes
C(1) N(2) C(9) C(14) 76.3(4) yes
C(1) C(15) C(16) C(17) 177.4(4) yes
C(1) C(15) C(20) C(19) -176.8(4) yes
C(2) N(3) C(10) C(9) -179.2(3) yes
C(2) N(3) C(10) C(11) 60.4(4) yes
C(2) N(4) Si(2) C(6) 34.4(4) yes
C(2) N(4) Si(2) C(7) -87.9(4) yes
C(2) N(4) Si(2) C(8) 154.4(4) yes
C(2) C(21) C(22) C(23) 178.2(3) yes
C(2) C(21) C(26) C(25) -178.6(3) yes
C(9) N(2) Fe(1) C(27) 59.8(3) yes
C(9) N(2) C(1) C(15) 9.4(5) yes
C(9) C(10) C(11) C(12) 57.8(4) yes
C(9) C(14) C(13) C(12) -56.2(4) yes
C(10) N(3) C(2) C(21) 4.3(5) yes
C(10) C(9) C(14) C(13) 59.7(4) yes
C(10) C(11) C(12) C(13) -55.8(4) yes
C(11) C(10) C(9) C(14) -58.5(3) yes
C(11) C(12) C(13) C(14) 53.4(4) yes
C(15) C(16) C(17) C(18) -1.1(7) yes
C(15) C(20) C(19) C(18) 0.3(7) yes
C(16) C(15) C(20) C(19) -0.2(6) yes
C(16) C(17) C(18) C(19) 1.2(7) yes
C(17) C(16) C(15) C(20) 0.6(6) yes
C(17) C(18) C(19) C(20) -0.8(7) yes
C(21) C(22) C(23) C(24) 0.8(6) yes
C(21) C(26) C(25) C(24) 0.0(6) yes
C(22) C(21) C(26) C(25) 0.9(5) yes
C(22) C(23) C(24) C(25) 0.1(7) yes
C(23) C(22) C(21) C(26) -1.3(5) yes
C(23) C(24) C(25) C(26) -0.5(7) yes
C(23) C(24) C(25) C(26) -0.5(7) yes
